data_1540687
loop_
_publ_author_name
'Del Hoyo, Ana M.'
'Urbano, Antonio'
'Carre\~no, M Carmen'

_publ_section_title
;
 Enantioselective Synthesis of Four Stereoisomers of Sulfinyl Ferrocenyl
 Quinones with Central, Planar, and Helical Chirality.
;
_journal_issue 1
_journal_name_full 'Organic letters'
_journal_page_first 20
_journal_page_last 23
_journal_paper_doi 10.1021/acs.orglett.5b03029
_journal_volume 18
_journal_year 2016
_chemical_formula_sum 'C41 H34 Fe O4 S'
_chemical_formula_weight 678.59
_space_group_crystal_system triclinic
_space_group_IT_number 2
_space_group_name_Hall '-P 1'
_space_group_name_H-M_alt 'P -1'
_symmetry_space_group_name_Hall '-P 1'
_symmetry_space_group_name_H-M 'P -1'
_atom_sites_solution_hydrogens geom
_atom_sites_solution_primary direct
_atom_sites_solution_secondary difmap
_cell_angle_alpha 111.2830(10)
_cell_angle_beta 95.4860(10)
_cell_angle_gamma 107.5790(10)
_cell_formula_units_Z 2
_cell_length_a 9.5101(2)
_cell_length_b 12.7112(3)
_cell_length_c 15.1706(3)
_cell_measurement_reflns_used 9940
_cell_measurement_temperature 296.(2)
_cell_measurement_theta_max 27.01
_cell_measurement_theta_min 2.67
_cell_volume 1584.95(6)
_computing_data_collection 'Bruker Instrument Service v2010.9.0.0'
_computing_structure_refinement 'SHELXL-97 (Sheldrick, 2008)'
_computing_structure_solution 'SHELXS-97 (Sheldrick, 2008)'
_diffrn_ambient_temperature 296.(2)
_diffrn_measured_fraction_theta_full 0.978
_diffrn_measured_fraction_theta_max 0.978
_diffrn_measurement_device_type 'Bruker Kappa Apex II'
_diffrn_radiation_wavelength 0.71073
_diffrn_reflns_av_R_equivalents 0.0374
_diffrn_reflns_av_sigmaI/netI 0.0404
_diffrn_reflns_limit_h_max 13
_diffrn_reflns_limit_h_min -13
_diffrn_reflns_limit_k_max 17
_diffrn_reflns_limit_k_min -17
_diffrn_reflns_limit_l_max 21
_diffrn_reflns_limit_l_min -21
_diffrn_reflns_number 44616
_diffrn_reflns_theta_full 30.69
_diffrn_reflns_theta_max 30.69
_diffrn_reflns_theta_min 1.48
_exptl_absorpt_coefficient_mu 0.586
_exptl_absorpt_correction_T_max 0.89
_exptl_absorpt_correction_T_min 0.82
_exptl_absorpt_correction_type multi-scan
_exptl_absorpt_process_details sadabs
_exptl_crystal_colour red
_exptl_crystal_density_diffrn 1.422
_exptl_crystal_density_method 'not measured'
_exptl_crystal_description prismatic
_exptl_crystal_F_000 708
_exptl_crystal_size_max 0.320
_exptl_crystal_size_mid 0.210
_exptl_crystal_size_min 0.200
_refine_diff_density_max 0.515
_refine_diff_density_min -0.599
_refine_ls_extinction_method none
_refine_ls_goodness_of_fit_ref 1.103
_refine_ls_hydrogen_treatment mixed
_refine_ls_matrix_type full
_refine_ls_number_parameters 427
_refine_ls_number_reflns 9617
_refine_ls_number_restraints 0
_refine_ls_restrained_S_all 1.103
_refine_ls_R_factor_all 0.0746
_refine_ls_R_factor_gt 0.0421
_refine_ls_shift/su_max 0.001
_refine_ls_shift/su_mean 0.000
_refine_ls_structure_factor_coef Fsqd
_refine_ls_weighting_details 'calc w=1/[\s^2^(Fo^2^)+(0.0845P)^2^+0.0328P] where P=(Fo^2^+2Fc^2^)/3'
_refine_ls_weighting_scheme calc
_refine_ls_wR_factor_gt 0.1175
_refine_ls_wR_factor_ref 0.1503
_reflns_number_gt 6721
_reflns_number_total 9617
_reflns_threshold_expression >2sigma(I)
_cod_data_source_file ol5b03029_si_002.cif
_cod_data_source_block I
_cod_depositor_comments 'Adding full bibliography for 1540687.cif.'
_cod_database_code 1540687

loop_
_space_group_symop_operation_xyz
'x, y, z'
'-x, -y, -z'

loop_
_atom_site_type_symbol
_atom_site_label
_atom_site_fract_x
_atom_site_fract_y
_atom_site_fract_z
_atom_site_U_iso_or_equiv
_atom_site_adp_type
_atom_site_calc_flag
_atom_site_refinement_flags
_atom_site_occupancy
Fe Fe1 0.40122(3) 0.69424(2) 0.491092(17) 0.03163(10) Uani d . 1
C C1 0.2476(2) 0.56392(18) 0.09396(14) 0.0366(4) Uani d . 1
C C2 0.1764(2) 0.6478(2) 0.08409(15) 0.0447(5) Uani d . 1
H H2 0.0719 0.6178 0.0606 0.054 Uiso calc R 1
C C3 0.2526(3) 0.7646(2) 0.10674(14) 0.0449(5) Uani d . 1
C C4 0.4185(3) 0.8149(2) 0.14570(18) 0.0512(5) Uani d . 1
C C5 0.4947(2) 0.73346(19) 0.15824(15) 0.0425(5) Uani d . 1
C C6 0.41063(19) 0.61448(17) 0.14465(13) 0.0341(4) Uani d . 1
C C7 0.48458(19) 0.54321(17) 0.16582(12) 0.0334(4) Uani d . 1
C C8 0.40607(19) 0.42446(17) 0.16767(12) 0.0320(4) Uani d . 1
C C9 0.26284(19) 0.39531(16) 0.20162(12) 0.0296(3) Uani d . 1
C C10 0.22959(19) 0.47967(15) 0.27872(12) 0.0288(3) Uani d . 1
C C11 0.0874(2) 0.44273(17) 0.29893(14) 0.0372(4) Uani d . 1
H H11 0.0633 0.4979 0.349 0.045 Uiso calc R 1
C C12 -0.0193(2) 0.32705(17) 0.24728(14) 0.0404(4) Uani d . 1
H H12 -0.1147 0.3059 0.2607 0.048 Uiso calc R 1
C C13 0.0186(2) 0.24332(16) 0.17521(13) 0.0360(4) Uani d . 1
C C14 0.1600(2) 0.27533(16) 0.15371(13) 0.0339(4) Uani d . 1
C C15 0.2065(2) 0.18438(19) 0.07939(15) 0.0439(5) Uani d . 1
H H15A 0.1888 0.1898 0.0174 0.053 Uiso calc R 1
H H15B 0.1462 0.1031 0.0707 0.053 Uiso calc R 1
C C16 0.3741(3) 0.20938(19) 0.11339(16) 0.0485(5) Uani d . 1
H H16A 0.3897 0.1942 0.1711 0.058 Uiso calc R 1
H H16B 0.4067 0.1556 0.063 0.058 Uiso calc R 1
C C17 0.4657(2) 0.33809(19) 0.13555(14) 0.0399(4) Uani d . 1
C C18 0.6233(2) 0.3708(2) 0.11906(17) 0.0548(6) Uani d . 1
H H18A 0.6194 0.3638 0.053 0.066 Uiso calc R 1
H H18B 0.6684 0.3152 0.1277 0.066 Uiso calc R 1
C C19 0.7195(2) 0.4991(2) 0.18989(18) 0.0536(6) Uani d . 1
H H19A 0.7336 0.5037 0.2555 0.064 Uiso calc R 1
H H19B 0.8184 0.522 0.1753 0.064 Uiso calc R 1
C C20 0.6442(2) 0.5849(2) 0.18313(14) 0.0432(5) Uani d . 1
C C21 0.7247(2) 0.6994(2) 0.19034(18) 0.0566(6) Uani d . 1
H H21 0.8297 0.7255 0.2006 0.068 Uiso calc R 1
C C22 0.6525(2) 0.7750(2) 0.18262(19) 0.0573(6) Uani d . 1
H H22 0.7089 0.8543 0.1937 0.069 Uiso calc R 1
C C23 -0.2206(3) 0.0869(2) 0.14203(18) 0.0574(6) Uani d . 1
H H23A -0.2088 0.1011 0.2094 0.086 Uiso calc R 1
H H23B -0.2726 0.002 0.1023 0.086 Uiso calc R 1
H H23C -0.2784 0.1314 0.1279 0.086 Uiso calc R 1
C C24 0.1785(3) 0.8476(3) 0.0930(2) 0.0651(7) Uani d . 1
H H24A 0.0711 0.8045 0.0692 0.098 Uiso calc R 1
H H24B 0.2185 0.8764 0.0469 0.098 Uiso calc R 1
H H24C 0.1984 0.9151 0.1541 0.098 Uiso calc R 1
C C25 0.34054(19) 0.60288(15) 0.34012(12) 0.0278(3) Uani d . 1
C C26 0.4981(2) 0.63398(17) 0.37703(13) 0.0330(4) Uani d . 1
H H26 0.5472 0.579 0.3686 0.04 Uiso calc R 1
C C27 0.5681(2) 0.76104(18) 0.42843(15) 0.0415(5) Uani d . 1
H H27 0.6706 0.8036 0.4581 0.05 Uiso calc R 1
C C28 0.4563(2) 0.81167(18) 0.42697(15) 0.0423(5) Uani d . 1
H H28 0.4715 0.8937 0.4559 0.051 Uiso calc R 1
C C29 0.3151(2) 0.71577(16) 0.37348(13) 0.0327(4) Uani d . 1
C C30 0.3519(3) 0.5793(2) 0.55914(18) 0.0592(6) Uani d . 1
H H30 0.333 0.4966 0.5305 0.071 Uiso calc R 1
C C31 0.4926(3) 0.6706(3) 0.60684(17) 0.0605(7) Uani d . 1
H H31 0.5846 0.6599 0.616 0.073 Uiso calc R 1
C C32 0.4715(4) 0.7826(3) 0.63905(17) 0.0687(8) Uani d . 1
H H32 0.5465 0.8589 0.6731 0.082 Uiso calc R 1
C C33 0.3158(4) 0.7571(3) 0.61000(18) 0.0678(8) Uani d . 1
H H33 0.2693 0.8139 0.6214 0.081 Uiso calc R 1
C C34 0.2442(3) 0.6334(3) 0.56174(19) 0.0658(8) Uani d . 1
H H34 0.1407 0.5926 0.5352 0.079 Uiso calc R 1
C C35 0.0900(2) 0.79680(19) 0.44120(15) 0.0417(5) Uani d . 1
C C36 0.1518(3) 0.9193(2) 0.50037(16) 0.0470(5) Uani d . 1
H H36 0.2279 0.9706 0.4848 0.056 Uiso calc R 1
C C37 0.1004(3) 0.9648(2) 0.58208(16) 0.0501(5) Uani d . 1
H H37 0.1423 1.0474 0.6214 0.06 Uiso calc R 1
C C38 -0.0125(2) 0.8909(2) 0.60774(16) 0.0470(5) Uani d . 1
C C39 -0.0735(2) 0.7686(2) 0.5477(2) 0.0570(6) Uani d . 1
H H39 -0.1484 0.7171 0.5639 0.068 Uiso calc R 1
C C40 -0.0250(2) 0.7211(2) 0.46343(19) 0.0546(6) Uani d . 1
H H40 -0.0695 0.6391 0.4224 0.066 Uiso calc R 1
C C41 -0.0700(3) 0.9435(3) 0.6966(2) 0.0654(7) Uani d . 1
H H41A 0.0144 0.9951 0.7513 0.098 Uiso calc R 1
H H41B -0.1338 0.8791 0.7098 0.098 Uiso calc R 1
H H41C -0.1271 0.99 0.6853 0.098 Uiso calc R 1
O O1 0.2122(3) 0.84635(19) 0.30723(14) 0.0836(7) Uani d . 1
O O2 -0.07651(17) 0.12549(12) 0.12205(10) 0.0466(4) Uani d . 1
O O3 0.17669(16) 0.45496(14) 0.05393(12) 0.0518(4) Uani d . 1
O O4 0.4904(2) 0.92046(18) 0.1655(2) 0.0906(7) Uani d . 1
S S2 0.15178(7) 0.73988(6) 0.33114(4) 0.05218(16) Uani d . 1

loop_
_atom_site_aniso_label
_atom_site_aniso_U_11
_atom_site_aniso_U_22
_atom_site_aniso_U_33
_atom_site_aniso_U_12
_atom_site_aniso_U_13
_atom_site_aniso_U_23
Fe1 0.03648(15) 0.03146(16) 0.02596(14) 0.01537(11) 0.00691(10) 0.00838(11)
C1 0.0343(9) 0.0406(11) 0.0313(9) 0.0088(8) 0.0051(7) 0.0154(8)
C2 0.0408(10) 0.0518(13) 0.0388(11) 0.0171(9) 0.0043(8) 0.0167(10)
C3 0.0584(12) 0.0509(13) 0.0317(10) 0.0240(10) 0.0130(9) 0.0200(9)
C4 0.0573(13) 0.0463(13) 0.0557(13) 0.0122(10) 0.0200(11) 0.0309(11)
C5 0.0405(10) 0.0442(12) 0.0398(11) 0.0057(8) 0.0101(8) 0.0217(9)
C6 0.0311(8) 0.0405(10) 0.0281(8) 0.0077(7) 0.0080(7) 0.0153(8)
C7 0.0302(8) 0.0410(10) 0.0260(8) 0.0103(7) 0.0080(7) 0.0123(8)
C8 0.0335(8) 0.0361(10) 0.0235(8) 0.0131(7) 0.0071(7) 0.0087(7)
C9 0.0350(8) 0.0289(9) 0.0272(8) 0.0147(7) 0.0087(7) 0.0113(7)
C10 0.0347(8) 0.0244(8) 0.0273(8) 0.0123(7) 0.0087(7) 0.0089(7)
C11 0.0386(9) 0.0301(10) 0.0375(10) 0.0124(7) 0.0149(8) 0.0066(8)
C12 0.0383(9) 0.0339(10) 0.0414(11) 0.0068(8) 0.0152(8) 0.0109(8)
C13 0.0427(9) 0.0251(9) 0.0326(9) 0.0055(7) 0.0065(7) 0.0095(7)
C14 0.0445(10) 0.0265(9) 0.0277(9) 0.0131(7) 0.0086(7) 0.0078(7)
C15 0.0531(11) 0.0320(10) 0.0363(10) 0.0169(9) 0.0100(9) 0.0018(8)
C16 0.0603(13) 0.0398(12) 0.0412(11) 0.0288(10) 0.0098(10) 0.0039(9)
C17 0.0425(10) 0.0453(12) 0.0281(9) 0.0216(9) 0.0073(8) 0.0067(8)
C18 0.0479(12) 0.0724(17) 0.0483(13) 0.0358(12) 0.0183(10) 0.0164(12)
C19 0.0341(10) 0.0727(16) 0.0521(13) 0.0235(10) 0.0096(9) 0.0204(12)
C20 0.0314(9) 0.0577(13) 0.0350(10) 0.0120(9) 0.0078(7) 0.0165(9)
C21 0.0293(9) 0.0691(16) 0.0645(15) 0.0047(10) 0.0108(9) 0.0306(13)
C22 0.0395(11) 0.0569(15) 0.0659(15) -0.0022(10) 0.0092(10) 0.0318(13)
C23 0.0531(12) 0.0377(12) 0.0576(14) -0.0042(10) 0.0106(11) 0.0114(11)
C24 0.0877(19) 0.0627(17) 0.0611(16) 0.0401(15) 0.0172(14) 0.0328(14)
C25 0.0342(8) 0.0247(8) 0.0255(8) 0.0126(7) 0.0091(6) 0.0092(7)
C26 0.0344(8) 0.0346(10) 0.0312(9) 0.0154(7) 0.0104(7) 0.0117(8)
C27 0.0344(9) 0.0383(11) 0.0411(11) 0.0045(8) 0.0060(8) 0.0126(9)
C28 0.0515(11) 0.0253(9) 0.0413(11) 0.0088(8) 0.0062(9) 0.0094(8)
C29 0.0415(9) 0.0259(9) 0.0302(9) 0.0146(7) 0.0068(7) 0.0093(7)
C30 0.0906(19) 0.0544(15) 0.0456(13) 0.0298(14) 0.0230(13) 0.0301(12)
C31 0.0592(14) 0.102(2) 0.0449(13) 0.0481(15) 0.0163(11) 0.0415(14)
C32 0.094(2) 0.0613(17) 0.0259(10) 0.0136(15) 0.0034(11) 0.0053(11)
C33 0.101(2) 0.100(2) 0.0434(13) 0.0741(19) 0.0387(14) 0.0375(15)
C34 0.0545(13) 0.106(2) 0.0501(14) 0.0269(15) 0.0219(11) 0.0458(16)
C35 0.0425(10) 0.0415(11) 0.0392(10) 0.0257(9) 0.0014(8) 0.0080(9)
C36 0.0576(12) 0.0369(11) 0.0480(12) 0.0223(10) 0.0167(10) 0.0137(10)
C37 0.0612(13) 0.0393(12) 0.0473(13) 0.0235(10) 0.0128(10) 0.0108(10)
C38 0.0483(11) 0.0550(14) 0.0502(12) 0.0344(10) 0.0132(10) 0.0222(11)
C39 0.0395(11) 0.0515(14) 0.0842(18) 0.0211(10) 0.0210(11) 0.0270(13)
C40 0.0387(10) 0.0371(12) 0.0710(16) 0.0151(9) 0.0042(10) 0.0047(11)
C41 0.0746(17) 0.083(2) 0.0646(16) 0.0535(15) 0.0309(13) 0.0350(15)
O1 0.163(2) 0.0942(15) 0.0576(11) 0.0990(15) 0.0518(12) 0.0517(11)
O2 0.0523(8) 0.0289(7) 0.0401(8) -0.0003(6) 0.0100(6) 0.0065(6)
O3 0.0393(7) 0.0447(9) 0.0583(9) 0.0057(6) -0.0087(7) 0.0197(8)
O4 0.0733(13) 0.0540(12) 0.151(2) 0.0106(9) 0.0275(13) 0.0592(13)
S2 0.0710(4) 0.0572(4) 0.0324(3) 0.0454(3) 0.0012(2) 0.0075(2)

loop_
_atom_type_symbol
_atom_type_description
_atom_type_scat_dispersion_real
_atom_type_scat_dispersion_imag
_atom_type_scat_source
C C 0.0033 0.0016 'International Tables Vol C Tables 4.2.6.8 and 6.1.1.4'
H H 0.0000 0.0000 'International Tables Vol C Tables 4.2.6.8 and 6.1.1.4'
O O 0.0106 0.0060 'International Tables Vol C Tables 4.2.6.8 and 6.1.1.4'
S S 0.1246 0.1234 'International Tables Vol C Tables 4.2.6.8 and 6.1.1.4'
Fe Fe 0.3463 0.8444 'International Tables Vol C Tables 4.2.6.8 and 6.1.1.4'

loop_
_geom_angle_atom_site_label_1
_geom_angle_atom_site_label_2
_geom_angle_atom_site_label_3
_geom_angle
C28 Fe1 C29 41.04(8)
C28 Fe1 C32 111.28(10)
C29 Fe1 C32 140.94(11)
C28 Fe1 C33 112.79(11)
C29 Fe1 C33 114.57(9)
C32 Fe1 C33 40.18(12)
C28 Fe1 C31 138.50(10)
C29 Fe1 C31 178.12(8)
C32 Fe1 C31 40.40(12)
C33 Fe1 C31 67.30(10)
C28 Fe1 C34 140.99(11)
C29 Fe1 C34 114.82(9)
C32 Fe1 C34 66.79(12)
C33 Fe1 C34 39.34(12)
C31 Fe1 C34 66.68(10)
C28 Fe1 C30 178.18(10)
C29 Fe1 C30 140.78(10)
C32 Fe1 C30 67.20(11)
C33 Fe1 C30 66.80(11)
C31 Fe1 C30 39.68(11)
C34 Fe1 C30 39.73(11)
C28 Fe1 C26 67.89(8)
C29 Fe1 C26 68.11(7)
C32 Fe1 C26 136.64(11)
C33 Fe1 C26 176.81(10)
C31 Fe1 C26 110.02(9)
C34 Fe1 C26 141.85(11)
C30 Fe1 C26 112.42(9)
C28 Fe1 C27 40.18(9)
C29 Fe1 C27 68.23(8)
C32 Fe1 C27 109.72(10)
C33 Fe1 C27 138.27(12)
C31 Fe1 C27 110.32(9)
C34 Fe1 C27 176.44(9)
C30 Fe1 C27 138.95(10)
C26 Fe1 C27 40.33(8)
C28 Fe1 C25 68.83(7)
C29 Fe1 C25 40.98(7)
C32 Fe1 C25 176.97(10)
C33 Fe1 C25 142.78(10)
C31 Fe1 C25 137.60(10)
C34 Fe1 C25 115.17(10)
C30 Fe1 C25 112.63(9)
C26 Fe1 C25 40.39(7)
C27 Fe1 C25 68.29(7)
O3 C1 C2 119.65(17)
O3 C1 C6 121.69(19)
C2 C1 C6 118.37(17)
C3 C2 C1 123.95(19)
C2 C3 C4 119.0(2)
C2 C3 C24 123.1(2)
C4 C3 C24 117.9(2)
O4 C4 C3 120.1(2)
O4 C4 C5 121.1(2)
C3 C4 C5 118.79(18)
C22 C5 C6 119.4(2)
C22 C5 C4 119.36(19)
C6 C5 C4 121.26(18)
C7 C6 C5 120.10(16)
C7 C6 C1 122.43(16)
C5 C6 C1 116.85(18)
C6 C7 C20 118.15(17)
C6 C7 C8 124.39(15)
C20 C7 C8 117.42(18)
C17 C8 C7 118.18(17)
C17 C8 C9 118.51(17)
C7 C8 C9 123.31(16)
C14 C9 C10 119.98(15)
C14 C9 C8 116.28(16)
C10 C9 C8 123.72(16)
C11 C10 C9 117.83(15)
C11 C10 C25 119.43(15)
C9 C10 C25 122.71(15)
C12 C11 C10 122.48(17)
C11 C12 C13 118.83(17)
O2 C13 C12 123.58(17)
O2 C13 C14 115.70(17)
C12 C13 C14 120.72(16)
C13 C14 C9 119.81(17)
C13 C14 C15 121.63(17)
C9 C14 C15 118.56(17)
C14 C15 C16 109.53(16)
C17 C16 C15 109.78(18)
C8 C17 C16 120.27(18)
C8 C17 C18 119.67(19)
C16 C17 C18 120.04(19)
C17 C18 C19 110.12(18)
C20 C19 C18 110.18(18)
C21 C20 C7 120.1(2)
C21 C20 C19 122.57(19)
C7 C20 C19 117.32(19)
C22 C21 C20 121.17(19)
C21 C22 C5 120.1(2)
C26 C25 C29 105.69(15)
C26 C25 C10 126.14(16)
C29 C25 C10 128.15(16)
C26 C25 Fe1 68.52(10)
C29 C25 Fe1 67.71(10)
C10 C25 Fe1 129.03(11)
C27 C26 C25 109.57(17)
C27 C26 Fe1 69.89(11)
C25 C26 Fe1 71.09(10)
C28 C27 C26 108.07(17)
C28 C27 Fe1 69.19(11)
C26 C27 Fe1 69.78(10)
C27 C28 C29 108.24(17)
C27 C28 Fe1 70.63(12)
C29 C28 Fe1 69.59(11)
C28 C29 C25 108.40(16)
C28 C29 S2 123.24(15)
C25 C29 S2 126.51(13)
C28 C29 Fe1 69.36(11)
C25 C29 Fe1 71.31(10)
S2 C29 Fe1 137.21(10)
C31 C30 C34 107.9(3)
C31 C30 Fe1 70.02(14)
C34 C30 Fe1 70.07(14)
C30 C31 C32 107.9(2)
C30 C31 Fe1 70.30(13)
C32 C31 Fe1 69.78(14)
C33 C32 C31 107.1(2)
C33 C32 Fe1 69.92(14)
C31 C32 Fe1 69.82(13)
C34 C33 C32 108.1(2)
C34 C33 Fe1 70.42(14)
C32 C33 Fe1 69.90(14)
C33 C34 C30 108.9(3)
C33 C34 Fe1 70.24(14)
C30 C34 Fe1 70.20(14)
C40 C35 C36 120.1(2)
C40 C35 S2 120.70(17)
C36 C35 S2 119.09(17)
C37 C36 C35 119.7(2)
C36 C37 C38 121.8(2)
C39 C38 C37 117.9(2)
C39 C38 C41 121.3(2)
C37 C38 C41 120.8(2)
C38 C39 C40 121.2(2)
C35 C40 C39 119.4(2)
C13 O2 C23 118.31(17)
O1 S2 C29 104.75(11)
O1 S2 C35 104.87(10)
C29 S2 C35 101.77(9)

loop_
_geom_bond_atom_site_label_1
_geom_bond_atom_site_label_2
_geom_bond_distance
Fe1 C28 2.032(2)
Fe1 C29 2.0347(18)
Fe1 C32 2.044(2)
Fe1 C33 2.044(2)
Fe1 C31 2.044(2)
Fe1 C34 2.046(2)
Fe1 C30 2.048(2)
Fe1 C26 2.0491(18)
Fe1 C27 2.0506(19)
Fe1 C25 2.0831(17)
C1 O3 1.220(2)
C1 C2 1.466(3)
C1 C6 1.490(3)
C2 C3 1.334(3)
C3 C4 1.479(3)
C3 C24 1.493(3)
C4 O4 1.214(3)
C4 C5 1.484(3)
C5 C22 1.393(3)
C5 C6 1.407(3)
C6 C7 1.404(3)
C7 C20 1.411(2)
C7 C8 1.480(3)
C8 C17 1.344(3)
C8 C9 1.492(2)
C9 C14 1.403(2)
C9 C10 1.408(2)
C10 C11 1.394(2)
C10 C25 1.479(2)
C11 C12 1.384(3)
C12 C13 1.386(3)
C13 O2 1.370(2)
C13 C14 1.390(3)
C14 C15 1.504(3)
C15 C16 1.526(3)
C16 C17 1.494(3)
C17 C18 1.500(3)
C18 C19 1.513(3)
C19 C20 1.500(3)
C20 C21 1.382(3)
C21 C22 1.369(4)
C23 O2 1.411(3)
C25 C26 1.427(2)
C25 C29 1.442(3)
C26 C27 1.413(3)
C27 C28 1.402(3)
C28 C29 1.426(3)
C29 S2 1.7768(19)
C30 C31 1.389(4)
C30 C34 1.391(4)
C31 C32 1.411(4)
C32 C33 1.404(4)
C33 C34 1.377(4)
C35 C40 1.380(3)
C35 C36 1.381(3)
C35 S2 1.796(2)
C36 C37 1.370(3)
C37 C38 1.386(3)
C38 C39 1.382(3)
C38 C41 1.506(3)
C39 C40 1.390(3)
O1 S2 1.490(2)
